data_7246668
loop_
_publ_author_name
'Kharraz, Haia'
'Hachem, Hadi'
'Le Gal, Yann'
'Roisnel, Thierry'
'Jeannin, Olivier'
'Barri\`ere, Fr\'ed\'eric'
'Guizouarn, Thierry'
'Lorcy, Dominique'

_publ_section_title
;
 Non-covalent interactions in neutral and oxidized tetrathiafulvalenes
;
_journal_issue 19
_journal_name_full CrystEngComm
_journal_page_first 2946
_journal_page_last 2958
_journal_paper_doi 10.1039/D3CE00257H
_journal_volume 25
_journal_year 2023
_chemical_compound_source 'synthesis as described'
_chemical_formula_moiety 'C12 H10 N2 S8'
_chemical_formula_sum 'C12 H10 N2 S8'
_chemical_formula_weight 438.70
_space_group_crystal_system triclinic
_space_group_IT_number 2
_space_group_name_Hall '-P 1'
_space_group_name_H-M_alt 'P -1'
_atom_sites_solution_hydrogens geom
_atom_sites_solution_primary dual
_atom_sites_solution_secondary difmap
_audit_update_record
;
2023-03-01 deposited with the CCDC.	2023-04-25 downloaded from the CCDC.
;
_cell_angle_alpha 84.691(2)
_cell_angle_beta 79.633(2)
_cell_angle_gamma 85.606(2)
_cell_formula_units_Z 2
_cell_length_a 6.0133(3)
_cell_length_b 10.3719(7)
_cell_length_c 14.1989(9)
_cell_measurement_reflns_used 9968
_cell_measurement_temperature 296(2)
_cell_measurement_theta_max 27.4865
_cell_measurement_theta_min 2.3622
_cell_measurement_wavelength 0.710730
_cell_volume 865.76(9)
_computing_cell_refinement 'APEX3 (Bruker, 2015)'
_computing_data_collection 'Bruker APEX3 (Bruker, 2015)'
_computing_data_reduction 'SAINT (Bruker, 2014)'
_computing_molecular_graphics
;
   'SXGRAPH (L. Farrugia, 1999), Mercury (CSD, 2020)'
;
_computing_publication_material 'CRYSCALC (T. Roisnel, local program, 2021)'
_computing_structure_refinement 'SHELXL-2018_3 (Sheldrick, 2018)'
_computing_structure_solution 'SHELXT 2018_2 (Sheldrick, 2018)'
_diffrn_ambient_temperature 296(2)
_diffrn_detector CMOS-PHOTON70
_diffrn_measured_fraction_theta_full 0.993
_diffrn_measured_fraction_theta_max 0.986
_diffrn_measurement_device_type 'D8 VENTURE Bruker AXS'
_diffrn_measurement_method 'rotation images'
_diffrn_orient_matrix_UB_11 -0.0887763
_diffrn_orient_matrix_UB_12 -0.0676398
_diffrn_orient_matrix_UB_13 0.0421465
_diffrn_orient_matrix_UB_21 0.0070186
_diffrn_orient_matrix_UB_22 -0.0520441
_diffrn_orient_matrix_UB_23 -0.0564498
_diffrn_orient_matrix_UB_31 0.1440739
_diffrn_orient_matrix_UB_32 -0.0461256
_diffrn_orient_matrix_UB_33 0.0140165
_diffrn_radiation_monochromator 'multilayer monochromator'
_diffrn_radiation_probe x-ray
_diffrn_radiation_source 'Incoatec microfocus sealed tube'
_diffrn_radiation_type MoK\a
_diffrn_radiation_wavelength 0.71073
_diffrn_reflns_av_R_equivalents 0.0269
_diffrn_reflns_av_unetI/netI 0.0236
_diffrn_reflns_limit_h_max 7
_diffrn_reflns_limit_h_min -7
_diffrn_reflns_limit_k_max 13
_diffrn_reflns_limit_k_min -13
_diffrn_reflns_limit_l_max 18
_diffrn_reflns_limit_l_min -18
_diffrn_reflns_number 17937
_diffrn_reflns_theta_full 25.242
_diffrn_reflns_theta_max 27.493
_diffrn_reflns_theta_min 2.551
_diffrn_source_current 1.00
_diffrn_source_power 50.0
_diffrn_source_voltage 50.00
_exptl_absorpt_coefficient_mu 1.026
_exptl_absorpt_correction_T_max 0.921
_exptl_absorpt_correction_T_min 0.829
_exptl_absorpt_correction_type multi-scan
_exptl_absorpt_process_details
;
  [Sheldrick, G.M. (2014). SADABS Bruker AXS Inc., Madison, Wisconsin, USA]
;
_exptl_crystal_colour orange
_exptl_crystal_density_diffrn 1.683
_exptl_crystal_description block
_exptl_crystal_F_000 448
_exptl_crystal_size_max 0.200
_exptl_crystal_size_mid 0.110
_exptl_crystal_size_min 0.080
_refine_diff_density_max 0.854
_refine_diff_density_min -0.244
_refine_diff_density_rms 0.054
_refine_ls_extinction_method none
_refine_ls_goodness_of_fit_ref 1.062
_refine_ls_hydrogen_treatment constr
_refine_ls_matrix_type full
_refine_ls_number_parameters 201
_refine_ls_number_reflns 3918
_refine_ls_number_restraints 0
_refine_ls_restrained_S_all 1.062
_refine_ls_R_factor_all 0.0349
_refine_ls_R_factor_gt 0.0306
_refine_ls_shift/su_max 0.010
_refine_ls_shift/su_mean 0.000
_refine_ls_structure_factor_coef Fsqd
_refine_ls_weighting_details 'w=1/[\s^2^(Fo^2^)+(0.0343P)^2^+0.5693P] where P=(Fo^2^+2Fc^2^)/3'
_refine_ls_weighting_scheme calc
_refine_ls_wR_factor_gt 0.0807
_refine_ls_wR_factor_ref 0.0839
_reflns_number_gt 3494
_reflns_number_total 3918
_reflns_threshold_expression >2sigma(I)
_cod_data_source_file d3ce00257h2.cif
_cod_data_source_block TTFSCH2CH2CN
_cod_depositor_comments 'Adding full bibliography for 7246664--7246672.cif.'
_cod_database_code 7246668

loop_
_space_group_symop_operation_xyz
'x, y, z'
'-x, -y, -z'

loop_
_atom_site_label
_atom_site_type_symbol
_atom_site_fract_x
_atom_site_fract_y
_atom_site_fract_z
_atom_site_U_iso_or_equiv
_atom_site_adp_type
_atom_site_occupancy
_atom_site_site_symmetry_order
_atom_site_calc_flag
_atom_site_refinement_flags_posn
_atom_site_refinement_flags_adp
_atom_site_refinement_flags_occupancy
_atom_site_disorder_assembly
_atom_site_disorder_group
N1 N 1.2695(4) -0.1206(3) 0.48755(18) 0.0749(7) Uani 1 1 d . . . . .
C2 C 1.2140(4) -0.0917(3) 0.5633(2) 0.0548(6) Uani 1 1 d . . . . .
C3 C 1.1435(4) -0.0591(3) 0.66347(19) 0.0551(6) Uani 1 1 d . . . . .
H3A H 1.144897 -0.137807 0.705969 0.066 Uiso 1 1 calc R U . . .
H3B H 0.989777 -0.020525 0.671980 0.066 Uiso 1 1 calc R U . . .
C4 C 1.2978(4) 0.0342(2) 0.69022(17) 0.0460(5) Uani 1 1 d . . . . .
H4A H 1.287009 0.115242 0.650890 0.055 Uiso 1 1 calc R U . . .
H4B H 1.453018 -0.001486 0.676437 0.055 Uiso 1 1 calc R U . . .
C5 C 0.9874(3) 0.17035(17) 0.81467(13) 0.0311(4) Uani 1 1 d . . . . .
N6 N 0.8967(3) 0.21064(15) 0.73957(12) 0.0349(3) Uani 1 1 d . . . . .
C7 C 0.7057(3) 0.28875(17) 0.76989(13) 0.0305(4) Uani 1 1 d . . . . .
C8 C 0.6537(3) 0.30664(17) 0.86453(13) 0.0300(4) Uani 1 1 d . . . . .
C9 C 0.3458(3) 0.43846(17) 0.79089(12) 0.0285(3) Uani 1 1 d . . . . .
C10 C 0.1617(3) 0.51613(17) 0.77961(12) 0.0290(4) Uani 1 1 d . . . . .
C11 C -0.1640(3) 0.65058(17) 0.71176(13) 0.0294(4) Uani 1 1 d . . . . .
C12 C -0.2070(3) 0.66409(17) 0.80636(13) 0.0293(4) Uani 1 1 d . . . . .
C13 C -0.2235(5) 0.6628(3) 0.52185(17) 0.0631(7) Uani 1 1 d . . . . .
H13A H -0.075625 0.692995 0.497330 0.095 Uiso 1 1 calc R U . . .
H13B H -0.322690 0.689909 0.476832 0.095 Uiso 1 1 calc R U . . .
H13C H -0.213577 0.569785 0.531192 0.095 Uiso 1 1 calc R U . . .
C14 C -0.3125(4) 0.8804(2) 0.9064(2) 0.0539(6) Uani 1 1 d . . . . .
H14A H -0.208743 0.843466 0.947051 0.081 Uiso 1 1 calc R U . . .
H14B H -0.426807 0.935153 0.942242 0.081 Uiso 1 1 calc R U . . .
H14C H -0.231935 0.930803 0.852713 0.081 Uiso 1 1 calc R U . . .
S1 S 1.22977(9) 0.06617(5) 0.81499(4) 0.04398(14) Uani 1 1 d . . . . .
S2 S 0.85133(8) 0.22382(5) 0.92469(3) 0.03612(12) Uani 1 1 d . . . . .
S3 S 0.41542(8) 0.40272(5) 0.90690(3) 0.03471(12) Uani 1 1 d . . . . .
S4 S 0.52517(8) 0.36562(5) 0.69537(3) 0.03517(12) Uani 1 1 d . . . . .
S5 S -0.01657(8) 0.58444(5) 0.87628(3) 0.03500(12) Uani 1 1 d . . . . .
S6 S 0.07745(8) 0.55431(5) 0.66771(3) 0.03803(13) Uani 1 1 d . . . . .
S7 S -0.44399(8) 0.75250(5) 0.86367(4) 0.03644(12) Uani 1 1 d . . . . .
S8 S -0.33239(10) 0.72883(6) 0.63352(4) 0.04928(16) Uani 1 1 d . . . . .

loop_
_atom_site_aniso_label
_atom_site_aniso_U_11
_atom_site_aniso_U_22
_atom_site_aniso_U_33
_atom_site_aniso_U_23
_atom_site_aniso_U_13
_atom_site_aniso_U_12
N1 0.0675(15) 0.102(2) 0.0556(14) -0.0213(13) -0.0053(12) -0.0010(14)
C2 0.0469(13) 0.0588(14) 0.0591(15) -0.0123(12) -0.0098(11) 0.0045(11)
C3 0.0458(13) 0.0572(14) 0.0590(15) -0.0155(11) 0.0044(11) -0.0016(11)
C4 0.0362(11) 0.0441(11) 0.0534(13) -0.0082(9) 0.0017(9) 0.0074(9)
C5 0.0271(9) 0.0314(9) 0.0344(9) -0.0057(7) -0.0054(7) 0.0047(7)
N6 0.0280(8) 0.0335(8) 0.0428(9) -0.0043(7) -0.0085(7) 0.0077(6)
C7 0.0258(8) 0.0318(9) 0.0338(9) -0.0061(7) -0.0065(7) 0.0055(7)
C8 0.0249(8) 0.0323(9) 0.0334(9) -0.0045(7) -0.0090(7) 0.0047(7)
C9 0.0253(8) 0.0324(9) 0.0281(8) -0.0054(7) -0.0060(6) 0.0039(7)
C10 0.0269(8) 0.0331(9) 0.0269(8) -0.0062(7) -0.0058(7) 0.0058(7)
C11 0.0271(8) 0.0291(8) 0.0331(9) -0.0061(7) -0.0096(7) 0.0068(7)
C12 0.0254(8) 0.0313(9) 0.0314(9) -0.0076(7) -0.0072(7) 0.0075(7)
C13 0.0799(18) 0.0782(18) 0.0331(11) -0.0130(11) -0.0225(12) 0.0234(14)
C14 0.0514(13) 0.0410(12) 0.0695(16) -0.0227(11) -0.0051(11) 0.0044(10)
S1 0.0348(3) 0.0485(3) 0.0477(3) -0.0071(2) -0.0117(2) 0.0180(2)
S2 0.0329(2) 0.0429(3) 0.0331(2) -0.00579(19) -0.01067(18) 0.00962(19)
S3 0.0312(2) 0.0449(3) 0.0276(2) -0.00810(19) -0.00783(17) 0.01240(19)
S4 0.0328(2) 0.0443(3) 0.0277(2) -0.00827(18) -0.00706(18) 0.01297(19)
S5 0.0318(2) 0.0460(3) 0.0269(2) -0.00923(19) -0.00793(17) 0.01415(19)
S6 0.0358(3) 0.0508(3) 0.0266(2) -0.01002(19) -0.00824(18) 0.0178(2)
S7 0.0288(2) 0.0412(3) 0.0389(3) -0.0121(2) -0.00563(18) 0.01081(19)
S8 0.0539(3) 0.0571(3) 0.0385(3) -0.0111(2) -0.0218(2) 0.0275(3)

loop_
_atom_type_symbol
_atom_type_description
_atom_type_scat_dispersion_real
_atom_type_scat_dispersion_imag
_atom_type_scat_source
C C 0.0033 0.0016 'International Tables Vol C Tables 4.2.6.8 and 6.1.1.4'
H H 0.0000 0.0000 'International Tables Vol C Tables 4.2.6.8 and 6.1.1.4'
N N 0.0061 0.0033 'International Tables Vol C Tables 4.2.6.8 and 6.1.1.4'
S S 0.1246 0.1234 'International Tables Vol C Tables 4.2.6.8 and 6.1.1.4'

loop_
_geom_angle_atom_site_label_1
_geom_angle_atom_site_label_2
_geom_angle_atom_site_label_3
_geom_angle
_geom_angle_site_symmetry_1
_geom_angle_site_symmetry_3
_geom_angle_publ_flag
N1 C2 C3 177.9(3) . . ?
C2 C3 C4 111.5(2) . . ?
C2 C3 H3A 109.3 . . ?
C4 C3 H3A 109.3 . . ?
C2 C3 H3B 109.3 . . ?
C4 C3 H3B 109.3 . . ?
H3A C3 H3B 108.0 . . ?
C3 C4 S1 112.65(16) . . ?
C3 C4 H4A 109.1 . . ?
S1 C4 H4A 109.1 . . ?
C3 C4 H4B 109.1 . . ?
S1 C4 H4B 109.1 . . ?
H4A C4 H4B 107.8 . . ?
N6 C5 S2 116.82(13) . . ?
N6 C5 S1 125.81(14) . . ?
S2 C5 S1 117.37(11) . . ?
C5 N6 C7 107.80(16) . . ?
C8 C7 N6 117.43(16) . . ?
C8 C7 S4 117.50(13) . . ?
N6 C7 S4 125.07(14) . . ?
C7 C8 S2 110.19(13) . . ?
C7 C8 S3 119.54(14) . . ?
S2 C8 S3 130.27(11) . . ?
C10 C9 S4 123.44(14) . . ?
C10 C9 S3 119.76(14) . . ?
S4 C9 S3 116.79(10) . . ?
C9 C10 S5 122.40(14) . . ?
C9 C10 S6 122.78(14) . . ?
S5 C10 S6 114.80(10) . . ?
C12 C11 S8 122.39(14) . . ?
C12 C11 S6 117.23(13) . . ?
S8 C11 S6 120.33(11) . . ?
C11 C12 S7 123.71(14) . . ?
C11 C12 S5 117.57(13) . . ?
S7 C12 S5 118.71(10) . . ?
S8 C13 H13A 109.5 . . ?
S8 C13 H13B 109.5 . . ?
H13A C13 H13B 109.5 . . ?
S8 C13 H13C 109.5 . . ?
H13A C13 H13C 109.5 . . ?
H13B C13 H13C 109.5 . . ?
S7 C14 H14A 109.5 . . ?
S7 C14 H14B 109.5 . . ?
H14A C14 H14B 109.5 . . ?
S7 C14 H14C 109.5 . . ?
H14A C14 H14C 109.5 . . ?
H14B C14 H14C 109.5 . . ?
C5 S1 C4 100.78(10) . . ?
C8 S2 C5 87.76(9) . . ?
C8 S3 C9 92.88(8) . . ?
C7 S4 C9 93.27(8) . . ?
C10 S5 C12 95.01(8) . . ?
C11 S6 C10 95.39(8) . . ?
C12 S7 C14 101.12(10) . . ?
C11 S8 C13 103.92(10) . . ?

loop_
_geom_bond_atom_site_label_1
_geom_bond_atom_site_label_2
_geom_bond_distance
_geom_bond_site_symmetry_2
_geom_bond_publ_flag
N1 C2 1.128(4) . ?
C2 C3 1.472(4) . ?
C3 C4 1.507(3) . ?
C3 H3A 0.9700 . ?
C3 H3B 0.9700 . ?
C4 S1 1.801(2) . ?
C4 H4A 0.9700 . ?
C4 H4B 0.9700 . ?
C5 N6 1.304(2) . ?
C5 S2 1.7460(19) . ?
C5 S1 1.7468(18) . ?
N6 C7 1.380(2) . ?
C7 C8 1.351(3) . ?
C7 S4 1.7489(18) . ?
C8 S2 1.7184(17) . ?
C8 S3 1.7291(18) . ?
C9 C10 1.343(2) . ?
C9 S4 1.7641(18) . ?
C9 S3 1.7712(18) . ?
C10 S5 1.7519(18) . ?
C10 S6 1.7552(18) . ?
C11 C12 1.340(3) . ?
C11 S8 1.7409(18) . ?
C11 S6 1.7499(17) . ?
C12 S7 1.7474(17) . ?
C12 S5 1.7585(18) . ?
C13 S8 1.781(2) . ?
C13 H13A 0.9600 . ?
C13 H13B 0.9600 . ?
C13 H13C 0.9600 . ?
C14 S7 1.798(2) . ?
C14 H14A 0.9600 . ?
C14 H14B 0.9600 . ?
C14 H14C 0.9600 . ?

loop_
_geom_torsion_atom_site_label_1
_geom_torsion_atom_site_label_2
_geom_torsion_atom_site_label_3
_geom_torsion_atom_site_label_4
_geom_torsion
_geom_torsion_site_symmetry_1
_geom_torsion_site_symmetry_2
_geom_torsion_site_symmetry_3
_geom_torsion_site_symmetry_4
_geom_torsion_publ_flag
C2 C3 C4 S1 -175.41(18) . . . . ?
S2 C5 N6 C7 -0.3(2) . . . . ?
S1 C5 N6 C7 178.71(14) . . . . ?
C5 N6 C7 C8 -0.1(2) . . . . ?
C5 N6 C7 S4 -179.77(14) . . . . ?
N6 C7 C8 S2 0.5(2) . . . . ?
S4 C7 C8 S2 -179.84(10) . . . . ?
N6 C7 C8 S3 -179.61(13) . . . . ?
S4 C7 C8 S3 0.1(2) . . . . ?
S4 C9 C10 S5 178.66(10) . . . . ?
S3 C9 C10 S5 -0.2(2) . . . . ?
S4 C9 C10 S6 0.1(2) . . . . ?
S3 C9 C10 S6 -178.85(10) . . . . ?
S8 C11 C12 S7 4.1(2) . . . . ?
S6 C11 C12 S7 -178.12(10) . . . . ?
S8 C11 C12 S5 -177.57(10) . . . . ?
S6 C11 C12 S5 0.2(2) . . . . ?
N6 C5 S1 C4 -1.3(2) . . . . ?
S2 C5 S1 C4 177.66(12) . . . . ?
C3 C4 S1 C5 -75.63(18) . . . . ?
C7 C8 S2 C5 -0.51(15) . . . . ?
S3 C8 S2 C5 179.60(15) . . . . ?
N6 C5 S2 C8 0.49(16) . . . . ?
S1 C5 S2 C8 -178.61(12) . . . . ?
C7 C8 S3 C9 -0.85(17) . . . . ?
S2 C8 S3 C9 179.03(14) . . . . ?
C10 C9 S3 C8 -179.66(16) . . . . ?
S4 C9 S3 C8 1.36(12) . . . . ?
C8 C7 S4 C9 0.77(16) . . . . ?
N6 C7 S4 C9 -179.59(16) . . . . ?
C10 C9 S4 C7 179.72(17) . . . . ?
S3 C9 S4 C7 -1.34(12) . . . . ?
C9 C10 S5 C12 -178.75(17) . . . . ?
S6 C10 S5 C12 -0.05(12) . . . . ?
C11 C12 S5 C10 -0.11(17) . . . . ?
S7 C12 S5 C10 178.33(11) . . . . ?
C12 C11 S6 C10 -0.23(17) . . . . ?
S8 C11 S6 C10 177.63(12) . . . . ?
C9 C10 S6 C11 178.84(17) . . . . ?
S5 C10 S6 C11 0.14(12) . . . . ?
C11 C12 S7 C14 -115.80(19) . . . . ?
S5 C12 S7 C14 65.87(14) . . . . ?
C12 C11 S8 C13 -173.04(19) . . . . ?
S6 C11 S8 C13 9.22(17) . . . . ?
